data_2013357
loop_
_publ_author_name
'Redhammer, G. J.'
'Roth, G.'

_publ_section_title
;
LiInSiO~4~: a new monovalent--trivalent olivine
;
_journal_name_full 'Acta Crystallographica, Section C'
_journal_page_first i38
_journal_page_last i40
_journal_paper_doi 10.1107/S0108270103006346
_journal_volume 59
_journal_year 2003
_chemical_formula_moiety 'Li In Si O4'
_chemical_formula_sum 'In Li O4 Si'
_chemical_formula_weight 213.85
_space_group_IT_number 62
_space_group_name_Hall '-P 2c 2ab'
_space_group_name_H-M_alt 'P b n m'
_symmetry_cell_setting orthorhombic
_symmetry_space_group_name_Hall '-P 2c 2ab'
_symmetry_space_group_name_H-M 'P b n m'
_cell_angle_alpha 90
_cell_angle_beta 90
_cell_angle_gamma 90
_cell_formula_units_Z 4
_cell_length_a 4.8448(9)
_cell_length_b 10.5043(19)
_cell_length_c 6.0634(13)
_cell_measurement_temperature 293(2)
_cell_volume 308.57(10)
_database_code_amcsd 0010325
_exptl_crystal_density_diffrn 4.603
_cod_database_code 2013357
_amcsd_formula_title LiInSiO4

loop_
_space_group_symop_operation_xyz
'x, y, z'
'-x, -y, z+1/2'
'x+1/2, -y+1/2, -z'
'-x+1/2, y+1/2, -z+1/2'
'-x, -y, -z'
'x, y, -z-1/2'
'-x-1/2, y-1/2, z'
'x-1/2, -y-1/2, z-1/2'

loop_
_atom_site_label
_atom_site_fract_x
_atom_site_fract_y
_atom_site_fract_z
_atom_site_U_iso_or_equiv
_atom_site_adp_type
_atom_site_calc_flag
_atom_site_refinement_flags
_atom_site_occupancy
_atom_site_disorder_assembly
_atom_site_disorder_group
_atom_site_type_symbol
Li 0 0 0 0.0196(17) Uani d S 1 . . Li
In 0.97826(5) 0.27571(2) 0.25 0.00495(12) Uani d S 1 . . In
Si 0.4241(2) 0.08917(8) 0.25 0.00502(18) Uani d S 1 . . Si
O1 0.7535(5) 0.0983(2) 0.25 0.0070(4) Uani d S 1 . . O
O2 0.2948(5) -0.0537(2) 0.25 0.0075(4) Uani d S 1 . . O
O3 0.2717(4) 0.16396(15) 0.0422(3) 0.0079(3) Uani d . 1 . . O

loop_
_atom_site_aniso_label
_atom_site_aniso_U_11
_atom_site_aniso_U_22
_atom_site_aniso_U_33
_atom_site_aniso_U_12
_atom_site_aniso_U_13
_atom_site_aniso_U_23
Li 0.019(3) 0.022(4) 0.018(4) -0.002(2) -0.006(3) -0.004(4)
In 0.00651(16) 0.00460(17) 0.00373(17) 0.00013(6) 0 0
Si 0.0065(4) 0.0042(4) 0.0044(4) -0.0003(3) 0 0
O1 0.0074(10) 0.0058(10) 0.0077(10) -0.0010(8) 0 0
O2 0.0077(9) 0.0042(9) 0.0107(10) -0.0012(8) 0 0
O3 0.0085(7) 0.0095(7) 0.0057(6) 0.0018(6) 0.0008(6) 0.0012(5)

loop_
_geom_bond_atom_site_label_1
_geom_bond_atom_site_label_2
_geom_bond_site_symmetry_2
_geom_bond_distance
_geom_bond_publ_flag
Li O2 5 2.1578(18) no
Li O2 . 2.1578(18) yes
Li O3 . 2.1829(18) yes
Li O3 5 2.1829(18) no
Li O1 1_455 2.1888(18) yes
Li O1 5_655 2.1888(18) no
Li Si . 2.7197(9) ?
Li Si 5 2.7197(9) ?
Li Li 2_554 3.0317(6) ?
Li Li 2 3.0317(6) ?
Li In 1_455 3.2705(5) ?
Li In 5_655 3.2705(5) ?
In O2 7_765 2.103(3) yes
In O3 3 2.1312(18) yes
In O3 8_666 2.1312(18) no
In O1 . 2.158(2) yes
In O3 6_656 2.2331(18) yes
In O3 1_655 2.2331(18) ?
In Si 1_655 2.9163(11) ?
In Li 1_655 3.2705(5) ?
In Li 2_655 3.2705(5) ?
Si O1 . 1.599(3) yes
Si O2 . 1.626(3) yes
Si O3 6_556 1.6581(19) yes
Si O3 . 1.6581(19) yes
Si Li 2 2.7197(9) ?
Si In 1_455 2.9163(11) ?
O1 Li 2_655 2.1888(18) ?
O1 Li 1_655 2.1888(18) ?
O2 In 7_755 2.103(3) ?
O2 Li 2 2.1578(18) ?
O3 In 3_455 2.1312(18) ?
O3 In 1_455 2.2331(18) ?

loop_
_cod_related_entry_id
_cod_related_entry_database
_cod_related_entry_code
1 AMCSD 0010325
